data_7119889
loop_
_publ_author_name
'Eymann, L\'eonard Y M'
'Scopelliti, Rosario'
'Fadaei, Farzaneh T.'
'Cecot, Giacomo'
'Solari, Euro'
'Severin, Kay'

_publ_section_title
;
 Fixation of nitrous oxide by mesoionic and carbanionic N-heterocyclic
 carbenes.
;
_journal_issue 31
_journal_name_full 'Chemical communications (Cambridge, England)'
_journal_page_first 4331
_journal_page_last 4334
_journal_paper_doi 10.1039/c7cc01592e
_journal_volume 53
_journal_year 2017
_chemical_formula_moiety 'C34 H42 N4 O, C H4 O'
_chemical_formula_sum 'C35 H46 N4 O2'
_chemical_formula_weight 554.76
_chemical_name_systematic 4_le-5-7
_space_group_crystal_system monoclinic
_space_group_IT_number 14
_space_group_name_Hall '-P 2yn'
_space_group_name_H-M_alt 'P 1 21/n 1'
_symmetry_space_group_name_Hall '-P 2yn'
_symmetry_space_group_name_H-M 'P 1 21/n 1'
_atom_sites_solution_hydrogens geom
_atom_sites_solution_primary direct
_atom_sites_solution_secondary difmap
_audit_creation_method SHELXL-2016/6
_audit_update_record
;
2017-02-15 deposited with the CCDC.
2017-03-28 downloaded from the CCDC.
;
_cell_angle_alpha 90
_cell_angle_beta 101.3468(19)
_cell_angle_gamma 90
_cell_formula_units_Z 4
_cell_length_a 9.56973(17)
_cell_length_b 16.6800(3)
_cell_length_c 20.6981(4)
_cell_measurement_reflns_used 5121
_cell_measurement_temperature 140.00(10)
_cell_measurement_theta_max 75.5700
_cell_measurement_theta_min 4.3310
_cell_volume 3239.32(11)
_computing_cell_refinement 'CrysAlisPro 1.171.38.43 (Rigaku OD, 2015)'
_computing_data_collection 'CrysAlisPro 1.171.38.43 (Rigaku OD, 2015)'
_computing_data_reduction 'CrysAlisPro 1.171.38.43 (Rigaku OD, 2015)'
_computing_molecular_graphics 'Olex2 (Dolomanov et al., 2009)'
_computing_publication_material 'CIFTAB (Sheldrick, 2016)'
_computing_structure_refinement 'SHELXL-2016/6 (Sheldrick, 2016)'
_computing_structure_solution 'ShelXT (Sheldrick, 2015)'
_diffrn_ambient_environment N~2~
_diffrn_ambient_temperature 140.00(10)
_diffrn_detector 'CCD plate'
_diffrn_detector_area_resol_mean 5.2817
_diffrn_detector_type AtlasS2
_diffrn_measured_fraction_theta_full 0.999
_diffrn_measured_fraction_theta_max 0.972
_diffrn_measurement_details
;
List of Runs (angles in degrees, time in seconds):

  # Type    Start    End  Width  t~exp~   \w     \q     \k     \f   Frames
#--------------------------------------------------------------------------
  1  \w     13.00  58.00   1.00    1.46    --   40.91  57.00 -60.00   45
  2  \w     92.00 118.00   1.00    5.83    --  111.85 -45.00 -60.00   26
  3  \w     72.00 144.00   1.00    5.83    --  111.85 -77.00-180.00   72
  4  \w     40.00 137.00   1.00    5.83    --  111.85 -61.00   0.00   97
  5  \w     72.00 126.00   1.00    5.83    --  111.85 -45.00 120.00   54
  6  \w     86.00 169.00   1.00    5.83    --  111.85  45.00  90.00   83
  7  \w     87.00 154.00   1.00    5.83    --  111.85  61.00 150.00   67
  8  \w     41.00  88.00   1.00    5.83    --  111.85 -45.00 -60.00   47
  9  \w     25.00  79.00   1.00    1.46    --   40.91-125.00-150.00   54
 10  \w    -69.00 -11.00   1.00    1.46    --  -40.91  57.00  90.00   58
 11  \w   -117.00 -33.00   1.00    1.46    --  -40.91 -77.00 -30.00   84
;
_diffrn_measurement_device 'four-circle diffractometer'
_diffrn_measurement_device_type 'SuperNova, Dual, Cu at zero, AtlasS2'
_diffrn_measurement_method '\w scans'
_diffrn_radiation_monochromator mirror
_diffrn_radiation_probe x-ray
_diffrn_radiation_type 'Cu K\a'
_diffrn_radiation_wavelength 1.54184
_diffrn_reflns_av_R_equivalents 0.0222
_diffrn_reflns_av_unetI/netI 0.0310
_diffrn_reflns_Laue_measured_fraction_full 0.999
_diffrn_reflns_Laue_measured_fraction_max 0.972
_diffrn_reflns_limit_h_max 11
_diffrn_reflns_limit_h_min -9
_diffrn_reflns_limit_k_max 14
_diffrn_reflns_limit_k_min -20
_diffrn_reflns_limit_l_max 25
_diffrn_reflns_limit_l_min -24
_diffrn_reflns_number 12724
_diffrn_reflns_point_group_measured_fraction_full 0.999
_diffrn_reflns_point_group_measured_fraction_max 0.972
_diffrn_reflns_theta_full 67.684
_diffrn_reflns_theta_max 75.920
_diffrn_reflns_theta_min 4.357
_diffrn_source 'micro-focus sealed X-ray tube'
_diffrn_source_type 'SuperNova (Cu) X-ray Source'
_exptl_absorpt_coefficient_mu 0.553
_exptl_absorpt_correction_T_max 0.927
_exptl_absorpt_correction_T_min 0.893
_exptl_absorpt_correction_type gaussian
_exptl_absorpt_process_details
;
CrysAlisPro 1.171.38.43 (Rigaku Oxford Diffraction, 2015)
Numerical absorption correction based on gaussian integration over
a multifaceted crystal model.
Empirical absorption correction using spherical harmonics,
implemented in SCALE3 ABSPACK scaling algorithm.
;
_exptl_crystal_colour purple
_exptl_crystal_density_diffrn 1.138
_exptl_crystal_description plate
_exptl_crystal_F_000 1200
_exptl_crystal_size_max 0.338
_exptl_crystal_size_mid 0.273
_exptl_crystal_size_min 0.198
_refine_diff_density_max 0.487
_refine_diff_density_min -0.554
_refine_diff_density_rms 0.051
_refine_ls_extinction_method none
_refine_ls_goodness_of_fit_ref 1.036
_refine_ls_hydrogen_treatment constr
_refine_ls_matrix_type full
_refine_ls_number_parameters 408
_refine_ls_number_reflns 6556
_refine_ls_number_restraints 69
_refine_ls_restrained_S_all 1.050
_refine_ls_R_factor_all 0.0698
_refine_ls_R_factor_gt 0.0579
_refine_ls_shift/su_max 0.002
_refine_ls_shift/su_mean 0.000
_refine_ls_structure_factor_coef Fsqd
_refine_ls_weighting_details 'w=1/[\s^2^(Fo^2^)+(0.0966P)^2^+0.9652P] where P=(Fo^2^+2Fc^2^)/3'
_refine_ls_weighting_scheme calc
_refine_ls_wR_factor_gt 0.1609
_refine_ls_wR_factor_ref 0.1723
_reflns_Friedel_coverage 0.000
_reflns_number_gt 5329
_reflns_number_total 6556
_reflns_threshold_expression 'I > 2\s(I)'
_cod_data_source_file c7cc01592e2.cif
_cod_data_source_block shelx
_cod_depositor_comments 'Adding full bibliography for 7119887--7119892.cif.'
_cod_original_cell_volume 3239.32(10)
_cod_database_code 7119889
_shelx_shelxl_version_number 2016/6
_shelx_space_group_comment
;
The symmetry employed for this shelxl refinement is uniquely defined
by the following loop, which should always be used as a source of
symmetry information in preference to the above space-group names.
They are only intended as comments.
;

loop_
_space_group_symop_operation_xyz
'x, y, z'
'-x+1/2, y+1/2, -z+1/2'
'-x, -y, -z'
'x-1/2, -y-1/2, z-1/2'

loop_
_atom_site_label
_atom_site_type_symbol
_atom_site_fract_x
_atom_site_fract_y
_atom_site_fract_z
_atom_site_U_iso_or_equiv
_atom_site_adp_type
_atom_site_occupancy
_atom_site_site_symmetry_order
_atom_site_calc_flag
_atom_site_refinement_flags_posn
_atom_site_refinement_flags_adp
_atom_site_refinement_flags_occupancy
_atom_site_disorder_assembly
_atom_site_disorder_group
O1A O -0.0062(3) 0.24482(17) 0.20945(14) 0.0395(6) Uani 0.5 1 d D U P A 1
O1B O -0.0637(3) 0.33144(18) 0.17082(16) 0.0500(7) Uani 0.5 1 d D U P B 2
N1 N 0.32528(15) 0.30990(8) 0.33900(7) 0.0310(3) Uani 1 1 d . . . . .
N2 N 0.29423(15) 0.18641(8) 0.36508(7) 0.0314(3) Uani 1 1 d . . . . .
N3 N 0.14278(18) 0.33306(10) 0.24448(9) 0.0463(4) Uani 1 1 d D . . . .
N4A N 0.0179(7) 0.2995(6) 0.2221(3) 0.0574(19) Uani 0.5 1 d D U P A 1
N4B N 0.0250(8) 0.3149(5) 0.2037(3) 0.0485(15) Uani 0.5 1 d D U P B 2
C1 C 0.37480(18) 0.25179(9) 0.38301(8) 0.0304(3) Uani 1 1 d . . . . .
C2 C 0.20991(18) 0.28114(10) 0.29238(8) 0.0331(3) Uani 1 1 d . . . . .
C3 C 0.19244(18) 0.20282(10) 0.30903(9) 0.0339(3) Uani 1 1 d . . . . .
H3 H 0.123376 0.166452 0.286394 0.041 Uiso 1 1 calc R U . . .
C4 C 0.49191(18) 0.25956(9) 0.43989(9) 0.0325(3) Uani 1 1 d . . . . .
C5 C 0.4740(2) 0.24023(11) 0.50302(10) 0.0427(4) Uani 1 1 d . . . . .
H5 H 0.384904 0.220051 0.509440 0.051 Uiso 1 1 calc R U . . .
C6 C 0.5844(3) 0.25003(11) 0.55664(10) 0.0472(5) Uani 1 1 d . . . . .
H6 H 0.570110 0.235866 0.599325 0.057 Uiso 1 1 calc R U . . .
C7 C 0.7152(2) 0.28010(10) 0.54930(10) 0.0429(4) Uani 1 1 d . . . . .
C8 C 0.7331(2) 0.29885(13) 0.48636(11) 0.0487(5) Uani 1 1 d . . . . .
H8 H 0.822566 0.318800 0.480193 0.058 Uiso 1 1 calc R U . . .
C9 C 0.6235(2) 0.28923(12) 0.43186(10) 0.0420(4) Uani 1 1 d . . . . .
H9 H 0.638311 0.302883 0.389161 0.050 Uiso 1 1 calc R U . . .
C10 C 0.8331(3) 0.29216(14) 0.60852(12) 0.0605(6) Uani 1 1 d . . . . .
H10A H 0.796001 0.283206 0.648814 0.091 Uiso 0.5 1 calc R U P . .
H10B H 0.869655 0.347035 0.608424 0.091 Uiso 0.5 1 calc R U P . .
H10C H 0.910297 0.254086 0.606838 0.091 Uiso 0.5 1 calc R U P . .
H10D H 0.921301 0.306345 0.593903 0.091 Uiso 0.5 1 calc R U P . .
H10E H 0.847647 0.242516 0.634293 0.091 Uiso 0.5 1 calc R U P . .
H10F H 0.807006 0.335465 0.635879 0.091 Uiso 0.5 1 calc R U P . .
C11 C 0.36698(18) 0.39365(9) 0.34700(8) 0.0325(3) Uani 1 1 d . . . . .
C12 C 0.3106(2) 0.43851(10) 0.39300(9) 0.0383(4) Uani 1 1 d . . . . .
C13 C 0.3551(2) 0.51806(11) 0.40189(10) 0.0480(5) Uani 1 1 d . . . . .
H13 H 0.321600 0.550129 0.433618 0.058 Uiso 1 1 calc R U . . .
C14 C 0.4467(3) 0.55095(11) 0.36542(11) 0.0522(5) Uani 1 1 d . . . . .
H14 H 0.475019 0.605398 0.372095 0.063 Uiso 1 1 calc R U . . .
C15 C 0.4975(2) 0.50577(11) 0.31950(11) 0.0458(4) Uani 1 1 d . . . . .
H15 H 0.559436 0.529694 0.294356 0.055 Uiso 1 1 calc R U . . .
C16 C 0.45944(19) 0.42507(10) 0.30920(9) 0.0367(4) Uani 1 1 d . . . . .
C17 C 0.5155(2) 0.37820(11) 0.25692(10) 0.0442(4) Uani 1 1 d . . . . .
H17 H 0.487545 0.320788 0.260095 0.053 Uiso 1 1 calc R U . . .
C18 C 0.6789(3) 0.38206(17) 0.26643(15) 0.0684(7) Uani 1 1 d . . . . .
H18A H 0.708433 0.437605 0.261464 0.103 Uiso 1 1 calc R U . . .
H18B H 0.710577 0.348356 0.233301 0.103 Uiso 1 1 calc R U . . .
H18C H 0.721666 0.362687 0.310595 0.103 Uiso 1 1 calc R U . . .
C19 C 0.4461(3) 0.40906(15) 0.18871(11) 0.0596(6) Uani 1 1 d . . . . .
H19A H 0.342188 0.405360 0.183205 0.089 Uiso 1 1 calc R U . . .
H19B H 0.477949 0.376530 0.154923 0.089 Uiso 1 1 calc R U . . .
H19C H 0.473481 0.465080 0.184210 0.089 Uiso 1 1 calc R U . . .
C20 C 0.2011(2) 0.40475(12) 0.42996(10) 0.0474(5) Uani 1 1 d . . . . .
H20 H 0.205739 0.344970 0.427373 0.057 Uiso 1 1 calc R U . . .
C21 C 0.2294(4) 0.4273(2) 0.50222(13) 0.0861(10) Uani 1 1 d . . . . .
H21A H 0.326676 0.411628 0.522817 0.129 Uiso 1 1 calc R U . . .
H21B H 0.161348 0.399577 0.524117 0.129 Uiso 1 1 calc R U . . .
H21C H 0.218574 0.485400 0.506482 0.129 Uiso 1 1 calc R U . . .
C22 C 0.0516(3) 0.4301(2) 0.39614(14) 0.0757(8) Uani 1 1 d . . . . .
H22A H 0.044093 0.488692 0.397151 0.114 Uiso 1 1 calc R U . . .
H22B H -0.018372 0.406326 0.419224 0.114 Uiso 1 1 calc R U . . .
H22C H 0.032966 0.411694 0.350289 0.114 Uiso 1 1 calc R U . . .
C23 C 0.31019(18) 0.10835(9) 0.39684(8) 0.0313(3) Uani 1 1 d . . . . .
C24 C 0.22407(19) 0.09103(10) 0.44214(9) 0.0361(4) Uani 1 1 d . . . . .
C25 C 0.2370(2) 0.01453(11) 0.46976(9) 0.0413(4) Uani 1 1 d . . . . .
H25 H 0.181161 0.000486 0.501271 0.050 Uiso 1 1 calc R U . . .
C26 C 0.3291(2) -0.04105(10) 0.45220(9) 0.0426(4) Uani 1 1 d . . . . .
H26 H 0.335836 -0.092861 0.471636 0.051 Uiso 1 1 calc R U . . .
C27 C 0.4116(2) -0.02239(10) 0.40680(9) 0.0396(4) Uani 1 1 d . . . . .
H27 H 0.474306 -0.061583 0.395152 0.048 Uiso 1 1 calc R U . . .
C28 C 0.40429(18) 0.05357(9) 0.37756(8) 0.0325(3) Uani 1 1 d . . . . .
C29 C 0.49025(19) 0.07346(10) 0.32547(9) 0.0368(4) Uani 1 1 d . . . . .
H29 H 0.498903 0.133102 0.323329 0.044 Uiso 1 1 calc R U . . .
C30 C 0.6396(3) 0.0384(2) 0.34221(14) 0.0753(8) Uani 1 1 d . . . . .
H30A H 0.684778 0.054071 0.387094 0.113 Uiso 1 1 calc R U . . .
H30B H 0.696141 0.058719 0.311073 0.113 Uiso 1 1 calc R U . . .
H30C H 0.634122 -0.020191 0.339252 0.113 Uiso 1 1 calc R U . . .
C31 C 0.4128(3) 0.04406(15) 0.25851(10) 0.0549(5) Uani 1 1 d . . . . .
H31A H 0.398916 -0.014066 0.260127 0.082 Uiso 1 1 calc R U . . .
H31B H 0.469508 0.056657 0.225246 0.082 Uiso 1 1 calc R U . . .
H31C H 0.319841 0.070620 0.246964 0.082 Uiso 1 1 calc R U . . .
C32 C 0.1155(2) 0.14964(12) 0.45914(11) 0.0484(5) Uani 1 1 d . . . . .
H32 H 0.144455 0.204802 0.448156 0.058 Uiso 1 1 calc R U . . .
C33 C 0.1080(3) 0.14836(16) 0.53197(13) 0.0701(8) Uani 1 1 d . . . . .
H33A H 0.068668 0.096940 0.542794 0.105 Uiso 1 1 calc R U . . .
H33B H 0.046477 0.192064 0.541378 0.105 Uiso 1 1 calc R U . . .
H33C H 0.203868 0.155270 0.558596 0.105 Uiso 1 1 calc R U . . .
C34 C -0.0312(3) 0.13234(15) 0.41667(14) 0.0631(6) Uani 1 1 d . . . . .
H34A H -0.027188 0.139573 0.370082 0.095 Uiso 1 1 calc R U . . .
H34B H -0.101436 0.169333 0.428674 0.095 Uiso 1 1 calc R U . . .
H34C H -0.058821 0.077032 0.424058 0.095 Uiso 1 1 calc R U . . .
O2 O 0.3334(6) 0.3358(3) 0.7375(3) 0.1124(17) Uani 0.5 1 d D U P C 1
H2O H 0.391424 0.303063 0.726640 0.169 Uiso 0.5 1 calc R U P C 1
O3 O 0.2326(4) 0.2892(2) 0.64046(17) 0.0632(9) Uani 0.5 1 d D U P D 2
H3O H 0.303836 0.260488 0.655300 0.095 Uiso 0.5 1 calc R U P D 2
C35 C 0.2041(3) 0.3361(2) 0.68821(18) 0.0861(9) Uani 0.5 1 d D U P C 1
H35A H 0.124730 0.317542 0.707888 0.129 Uiso 0.5 1 calc R U P C 1
H35B H 0.215066 0.300197 0.652030 0.129 Uiso 0.5 1 calc R U P C 1
H35C H 0.184632 0.390590 0.671202 0.129 Uiso 0.5 1 calc R U P C 1
C36 C 0.2041(3) 0.3361(2) 0.68821(18) 0.0861(9) Uani 0.5 1 d D U P D 2
H36A H 0.293483 0.356609 0.714425 0.129 Uiso 0.5 1 calc R U P D 2
H36B H 0.153453 0.305059 0.716617 0.129 Uiso 0.5 1 calc R U P D 2
H36C H 0.144514 0.381056 0.668785 0.129 Uiso 0.5 1 calc R U P D 2

loop_
_atom_site_aniso_label
_atom_site_aniso_U_11
_atom_site_aniso_U_22
_atom_site_aniso_U_33
_atom_site_aniso_U_23
_atom_site_aniso_U_13
_atom_site_aniso_U_12
O1A 0.0463(14) 0.0319(13) 0.0403(14) -0.0016(11) 0.0084(11) -0.0077(11)
O1B 0.0487(16) 0.0525(16) 0.0481(16) 0.0100(13) 0.0076(14) 0.0039(13)
N1 0.0391(7) 0.0230(6) 0.0342(7) 0.0024(5) 0.0154(6) -0.0004(5)
N2 0.0379(7) 0.0239(6) 0.0350(7) 0.0019(5) 0.0137(6) -0.0007(5)
N3 0.0486(9) 0.0477(9) 0.0448(9) 0.0148(7) 0.0147(7) 0.0072(7)
N4A 0.059(3) 0.084(5) 0.022(3) -0.003(3) -0.009(2) 0.039(3)
N4B 0.064(3) 0.056(3) 0.018(3) -0.004(2) -0.010(2) 0.020(2)
C1 0.0376(8) 0.0236(7) 0.0338(8) 0.0010(6) 0.0166(7) 0.0007(6)
C2 0.0374(8) 0.0314(8) 0.0333(8) 0.0013(6) 0.0136(7) 0.0007(6)
C3 0.0372(8) 0.0291(8) 0.0375(9) 0.0007(6) 0.0126(7) -0.0024(6)
C4 0.0406(9) 0.0211(7) 0.0381(9) 0.0002(6) 0.0135(7) 0.0029(6)
C5 0.0566(11) 0.0351(9) 0.0397(10) -0.0018(7) 0.0177(8) -0.0081(8)
C6 0.0709(13) 0.0372(9) 0.0340(9) -0.0021(7) 0.0118(9) -0.0008(9)
C7 0.0535(11) 0.0276(8) 0.0453(10) -0.0050(7) 0.0044(8) 0.0101(7)
C8 0.0387(9) 0.0493(11) 0.0578(12) 0.0020(9) 0.0092(9) 0.0035(8)
C9 0.0378(9) 0.0466(10) 0.0437(10) 0.0058(8) 0.0132(8) 0.0026(7)
C10 0.0639(14) 0.0505(12) 0.0590(13) -0.0106(10) -0.0079(11) 0.0182(10)
C11 0.0399(8) 0.0222(7) 0.0368(8) 0.0027(6) 0.0112(7) 0.0012(6)
C12 0.0501(10) 0.0295(8) 0.0366(9) 0.0021(7) 0.0121(8) 0.0085(7)
C13 0.0677(13) 0.0299(9) 0.0460(10) -0.0042(7) 0.0103(9) 0.0086(8)
C14 0.0666(13) 0.0266(8) 0.0601(13) -0.0030(8) 0.0042(10) -0.0031(8)
C15 0.0492(10) 0.0294(8) 0.0591(12) 0.0058(8) 0.0117(9) -0.0062(7)
C16 0.0394(9) 0.0276(8) 0.0449(10) 0.0047(7) 0.0129(7) -0.0001(6)
C17 0.0515(11) 0.0356(9) 0.0530(11) 0.0055(8) 0.0283(9) -0.0007(8)
C18 0.0573(14) 0.0755(16) 0.0846(18) 0.0149(14) 0.0437(13) 0.0054(12)
C19 0.0804(16) 0.0577(13) 0.0463(12) 0.0031(10) 0.0263(11) -0.0022(11)
C20 0.0650(12) 0.0413(9) 0.0426(10) 0.0062(8) 0.0272(9) 0.0135(9)
C21 0.104(2) 0.116(3) 0.0450(14) 0.0007(15) 0.0327(15) 0.006(2)
C22 0.0608(15) 0.105(2) 0.0691(17) 0.0274(15) 0.0321(13) 0.0042(14)
C23 0.0396(8) 0.0228(7) 0.0328(8) 0.0003(6) 0.0107(7) -0.0029(6)
C24 0.0444(9) 0.0286(8) 0.0384(9) -0.0020(6) 0.0156(7) -0.0070(7)
C25 0.0545(11) 0.0337(8) 0.0381(9) 0.0035(7) 0.0150(8) -0.0117(8)
C26 0.0582(11) 0.0273(8) 0.0404(9) 0.0051(7) 0.0052(8) -0.0059(7)
C27 0.0478(10) 0.0266(8) 0.0428(10) -0.0019(7) 0.0048(8) 0.0017(7)
C28 0.0375(8) 0.0270(7) 0.0329(8) -0.0046(6) 0.0065(7) -0.0027(6)
C29 0.0407(9) 0.0346(8) 0.0371(9) -0.0048(7) 0.0124(7) -0.0008(7)
C30 0.0452(12) 0.124(3) 0.0608(15) 0.0239(15) 0.0199(11) 0.0178(14)
C31 0.0678(14) 0.0611(13) 0.0382(10) -0.0089(9) 0.0161(10) -0.0160(11)
C32 0.0569(12) 0.0365(9) 0.0611(13) -0.0010(8) 0.0347(10) -0.0040(8)
C33 0.0946(19) 0.0618(14) 0.0701(16) -0.0138(12) 0.0560(15) -0.0116(13)
C34 0.0527(12) 0.0609(13) 0.0842(18) 0.0069(12) 0.0341(12) 0.0054(10)
O2 0.115(4) 0.092(3) 0.125(4) -0.022(3) 0.012(3) 0.011(3)
O3 0.0577(17) 0.0604(18) 0.0570(18) -0.0227(15) -0.0238(15) 0.0199(15)
C35 0.0637(16) 0.0722(18) 0.116(3) -0.0144(18) 0.0015(16) -0.0055(14)
C36 0.0637(16) 0.0722(18) 0.116(3) -0.0144(18) 0.0015(16) -0.0055(14)

loop_
_atom_type_symbol
_atom_type_description
_atom_type_scat_dispersion_real
_atom_type_scat_dispersion_imag
_atom_type_scat_source
C C 0.0181 0.0091 'International Tables Vol C Tables 4.2.6.8 and 6.1.1.4'
H H 0.0000 0.0000 'International Tables Vol C Tables 4.2.6.8 and 6.1.1.4'
N N 0.0311 0.0180 'International Tables Vol C Tables 4.2.6.8 and 6.1.1.4'
O O 0.0492 0.0322 'International Tables Vol C Tables 4.2.6.8 and 6.1.1.4'

loop_
_exptl_crystal_face_index_h
_exptl_crystal_face_index_k
_exptl_crystal_face_index_l
_exptl_crystal_face_perp_dist
3 3 9 0.1374
0 -9 8 0.1444
-3 -8 -4 0.1232
-3 1 -11 0.1001
0 9 -8 0.1422
-6 3 2 0.1003
4 2 -12 0.0766
-5 7 3 0.1266
4 -7 6 0.1366
-3 0 13 0.1573
2 6 9 0.1597
4 -8 -4 0.1113
2 -6 9 0.1375
2 -2 -13 0.0925
6 -4 -2 0.0919
3 -5 9 0.1292
4 1 -12 0.0699
6 -2 -8 0.0796
4 7 -8 0.1165
5 -1 6 0.1116
5 5 -1 0.1281
4 7 -6 0.1193
0 10 -3 0.1584
2 3 11 0.1452
-3 7 9 0.1504
-6 -2 -2 0.1135
3 -10 -3 0.1258
1 -5 -12 0.1100
5 3 -8 0.0778
-6 -3 4 0.1296
4 6 7 0.1492
5 1 -11 0.0662

loop_
_geom_angle_atom_site_label_1
_geom_angle_atom_site_label_2
_geom_angle_atom_site_label_3
_geom_angle
C1 N1 C2 110.08(13)
C1 N1 C11 124.12(14)
C2 N1 C11 124.71(14)
C1 N2 C3 109.92(13)
C1 N2 C23 126.75(14)
C3 N2 C23 123.30(14)
N4B N3 C2 122.7(4)
N4A N3 C2 104.4(4)
O1A N4A N3 130.4(9)
O1B N4B N3 150.7(8)
N2 C1 N1 106.85(15)
N2 C1 C4 126.92(14)
N1 C1 C4 126.22(14)
C3 C2 N3 135.93(18)
C3 C2 N1 105.78(15)
N3 C2 N1 118.28(15)
C2 C3 N2 107.35(15)
C2 C3 H3 126.3
N2 C3 H3 126.3
C5 C4 C9 118.45(18)
C5 C4 C1 121.32(16)
C9 C4 C1 120.19(16)
C6 C5 C4 120.76(18)
C6 C5 H5 119.6
C4 C5 H5 119.6
C5 C6 C7 121.27(19)
C5 C6 H6 119.4
C7 C6 H6 119.4
C8 C7 C6 117.87(19)
C8 C7 C10 121.6(2)
C6 C7 C10 120.5(2)
C7 C8 C9 121.64(19)
C7 C8 H8 119.2
C9 C8 H8 119.2
C8 C9 C4 119.99(18)
C8 C9 H9 120.0
C4 C9 H9 120.0
C7 C10 H10A 109.5
C7 C10 H10B 109.5
H10A C10 H10B 109.5
C7 C10 H10C 109.5
H10A C10 H10C 109.5
H10B C10 H10C 109.5
C7 C10 H10D 109.5
H10A C10 H10D 141.1
H10B C10 H10D 56.3
H10C C10 H10D 56.3
C7 C10 H10E 109.5
H10A C10 H10E 56.3
H10B C10 H10E 141.1
H10C C10 H10E 56.3
H10D C10 H10E 109.5
C7 C10 H10F 109.5
H10A C10 H10F 56.3
H10B C10 H10F 56.3
H10C C10 H10F 141.1
H10D C10 H10F 109.5
H10E C10 H10F 109.5
C16 C11 C12 123.57(15)
C16 C11 N1 119.21(14)
C12 C11 N1 117.22(14)
C13 C12 C11 116.76(17)
C13 C12 C20 120.52(17)
C11 C12 C20 122.66(16)
C14 C13 C12 121.11(18)
C14 C13 H13 119.4
C12 C13 H13 119.4
C15 C14 C13 120.67(18)
C15 C14 H14 119.7
C13 C14 H14 119.7
C14 C15 C16 121.03(18)
C14 C15 H15 119.5
C16 C15 H15 119.5
C11 C16 C15 116.82(17)
C11 C16 C17 124.04(15)
C15 C16 C17 119.11(16)
C16 C17 C19 109.60(17)
C16 C17 C18 112.38(19)
C19 C17 C18 110.54(18)
C16 C17 H17 108.1
C19 C17 H17 108.1
C18 C17 H17 108.1
C17 C18 H18A 109.5
C17 C18 H18B 109.5
H18A C18 H18B 109.5
C17 C18 H18C 109.5
H18A C18 H18C 109.5
H18B C18 H18C 109.5
C17 C19 H19A 109.5
C17 C19 H19B 109.5
H19A C19 H19B 109.5
C17 C19 H19C 109.5
H19A C19 H19C 109.5
H19B C19 H19C 109.5
C21 C20 C12 113.4(2)
C21 C20 C22 110.7(2)
C12 C20 C22 110.08(17)
C21 C20 H20 107.4
C12 C20 H20 107.4
C22 C20 H20 107.4
C20 C21 H21A 109.5
C20 C21 H21B 109.5
H21A C21 H21B 109.5
C20 C21 H21C 109.5
H21A C21 H21C 109.5
H21B C21 H21C 109.5
C20 C22 H22A 109.5
C20 C22 H22B 109.5
H22A C22 H22B 109.5
C20 C22 H22C 109.5
H22A C22 H22C 109.5
H22B C22 H22C 109.5
C24 C23 C28 123.81(15)
C24 C23 N2 117.79(14)
C28 C23 N2 118.29(14)
C25 C24 C23 116.68(16)
C25 C24 C32 120.27(16)
C23 C24 C32 122.99(16)
C26 C25 C24 121.19(17)
C26 C25 H25 119.4
C24 C25 H25 119.4
C25 C26 C27 120.73(16)
C25 C26 H26 119.6
C27 C26 H26 119.6
C26 C27 C28 120.87(17)
C26 C27 H27 119.6
C28 C27 H27 119.6
C23 C28 C27 116.71(16)
C23 C28 C29 122.08(15)
C27 C28 C29 121.17(15)
C28 C29 C31 110.03(15)
C28 C29 C30 111.79(16)
C31 C29 C30 110.62(19)
C28 C29 H29 108.1
C31 C29 H29 108.1
C30 C29 H29 108.1
C29 C30 H30A 109.5
C29 C30 H30B 109.5
H30A C30 H30B 109.5
C29 C30 H30C 109.5
H30A C30 H30C 109.5
H30B C30 H30C 109.5
C29 C31 H31A 109.5
C29 C31 H31B 109.5
H31A C31 H31B 109.5
C29 C31 H31C 109.5
H31A C31 H31C 109.5
H31B C31 H31C 109.5
C24 C32 C33 112.8(2)
C24 C32 C34 109.75(17)
C33 C32 C34 110.44(19)
C24 C32 H32 107.9
C33 C32 H32 107.9
C34 C32 H32 107.9
C32 C33 H33A 109.5
C32 C33 H33B 109.5
H33A C33 H33B 109.5
C32 C33 H33C 109.5
H33A C33 H33C 109.5
H33B C33 H33C 109.5
C32 C34 H34A 109.5
C32 C34 H34B 109.5
H34A C34 H34B 109.5
C32 C34 H34C 109.5
H34A C34 H34C 109.5
H34B C34 H34C 109.5
C35 O2 H2O 109.5
C36 O3 H3O 109.5
O2 C35 H35A 109.5
O2 C35 H35B 109.5
H35A C35 H35B 109.5
O2 C35 H35C 109.5
H35A C35 H35C 109.5
H35B C35 H35C 109.5
O3 C36 H36A 109.5
O3 C36 H36B 109.5
H36A C36 H36B 109.5
O3 C36 H36C 109.5
H36A C36 H36C 109.5
H36B C36 H36C 109.5

loop_
_geom_bond_atom_site_label_1
_geom_bond_atom_site_label_2
_geom_bond_distance
O1A N4A 0.965(8)
O1B N4B 1.017(7)
N1 C1 1.351(2)
N1 C2 1.400(2)
N1 C11 1.4533(19)
N2 C1 1.345(2)
N2 C3 1.387(2)
N2 C23 1.4529(19)
N3 N4B 1.304(5)
N3 N4A 1.318(6)
N3 C2 1.377(2)
C1 C4 1.463(2)
C2 C3 1.370(2)
C3 H3 0.9500
C4 C5 1.389(3)
C4 C9 1.393(2)
C5 C6 1.383(3)
C5 H5 0.9500
C6 C7 1.385(3)
C6 H6 0.9500
C7 C8 1.383(3)
C7 C10 1.507(3)
C8 C9 1.390(3)
C8 H8 0.9500
C9 H9 0.9500
C10 H10A 0.9800
C10 H10B 0.9800
C10 H10C 0.9800
C10 H10D 0.9800
C10 H10E 0.9800
C10 H10F 0.9800
C11 C16 1.394(2)
C11 C12 1.400(2)
C12 C13 1.395(3)
C12 C20 1.522(3)
C13 C14 1.379(3)
C13 H13 0.9500
C14 C15 1.375(3)
C14 H14 0.9500
C15 C16 1.400(2)
C15 H15 0.9500
C16 C17 1.516(3)
C17 C19 1.527(3)
C17 C18 1.538(3)
C17 H17 1.0000
C18 H18A 0.9800
C18 H18B 0.9800
C18 H18C 0.9800
C19 H19A 0.9800
C19 H19B 0.9800
C19 H19C 0.9800
C20 C21 1.514(3)
C20 C22 1.524(3)
C20 H20 1.0000
C21 H21A 0.9800
C21 H21B 0.9800
C21 H21C 0.9800
C22 H22A 0.9800
C22 H22B 0.9800
C22 H22C 0.9800
C23 C24 1.395(2)
C23 C28 1.395(2)
C24 C25 1.394(2)
C24 C32 1.518(3)
C25 C26 1.377(3)
C25 H25 0.9500
C26 C27 1.377(3)
C26 H26 0.9500
C27 C28 1.400(2)
C27 H27 0.9500
C28 C29 1.516(2)
C29 C31 1.519(3)
C29 C30 1.520(3)
C29 H29 1.0000
C30 H30A 0.9800
C30 H30B 0.9800
C30 H30C 0.9800
C31 H31A 0.9800
C31 H31B 0.9800
C31 H31C 0.9800
C32 C33 1.524(3)
C32 C34 1.530(4)
C32 H32 1.0000
C33 H33A 0.9800
C33 H33B 0.9800
C33 H33C 0.9800
C34 H34A 0.9800
C34 H34B 0.9800
C34 H34C 0.9800
O2 C35 1.440(5)
O2 H2O 0.8400
O3 C36 1.330(4)
O3 H3O 0.8400
C35 H35A 0.9800
C35 H35B 0.9800
C35 H35C 0.9800
C36 H36A 0.9800
C36 H36B 0.9800
C36 H36C 0.9800

loop_
_geom_hbond_atom_site_label_D
_geom_hbond_atom_site_label_H
_geom_hbond_atom_site_label_A
_geom_hbond_distance_DH
_geom_hbond_distance_HA
_geom_hbond_distance_DA
_geom_hbond_angle_DHA
_geom_hbond_site_symmetry_A
O2 H2O O1A 0.84 1.36 2.203(6) 175.1 4_666
O2 H2O N4A 0.84 2.11 2.922(9) 162.7 4_666
O3 H3O O1B 0.84 1.97 2.785(4) 161.9 4_666
O3 H3O N4B 0.84 2.50 3.334(6) 175.4 4_666

loop_
_geom_torsion_atom_site_label_1
_geom_torsion_atom_site_label_2
_geom_torsion_atom_site_label_3
_geom_torsion_atom_site_label_4
_geom_torsion
C2 N3 N4A O1A -46.3(9)
C2 N3 N4B O1B 162.0(13)
C3 N2 C1 N1 0.12(18)
C23 N2 C1 N1 178.30(14)
C3 N2 C1 C4 178.99(15)
C23 N2 C1 C4 -2.8(3)
C2 N1 C1 N2 0.52(17)
C11 N1 C1 N2 169.06(14)
C2 N1 C1 C4 -178.37(15)
C11 N1 C1 C4 -9.8(2)
N4B N3 C2 C3 6.9(6)
N4A N3 C2 C3 17.6(5)
N4B N3 C2 N1 -171.9(5)
N4A N3 C2 N1 -161.1(4)
C1 N1 C2 C3 -0.94(17)
C11 N1 C2 C3 -169.41(14)
C1 N1 C2 N3 178.17(14)
C11 N1 C2 N3 9.7(2)
N3 C2 C3 N2 -177.90(19)
N1 C2 C3 N2 0.98(17)
C1 N2 C3 C2 -0.71(18)
C23 N2 C3 C2 -178.97(14)
N2 C1 C4 C5 -53.0(2)
N1 C1 C4 C5 125.69(18)
N2 C1 C4 C9 129.09(18)
N1 C1 C4 C9 -52.2(2)
C9 C4 C5 C6 -0.2(3)
C1 C4 C5 C6 -178.12(16)
C4 C5 C6 C7 0.7(3)
C5 C6 C7 C8 -1.1(3)
C5 C6 C7 C10 178.56(18)
C6 C7 C8 C9 0.9(3)
C10 C7 C8 C9 -178.70(18)
C7 C8 C9 C4 -0.4(3)
C5 C4 C9 C8 0.0(3)
C1 C4 C9 C8 178.00(16)
C1 N1 C11 C16 105.86(19)
C2 N1 C11 C16 -87.3(2)
C1 N1 C11 C12 -74.2(2)
C2 N1 C11 C12 92.7(2)
C16 C11 C12 C13 -2.1(3)
N1 C11 C12 C13 177.91(17)
C16 C11 C12 C20 175.22(18)
N1 C11 C12 C20 -4.7(3)
C11 C12 C13 C14 1.9(3)
C20 C12 C13 C14 -175.5(2)
C12 C13 C14 C15 -0.4(3)
C13 C14 C15 C16 -0.9(3)
C12 C11 C16 C15 0.8(3)
N1 C11 C16 C15 -179.20(16)
C12 C11 C16 C17 -176.93(18)
N1 C11 C16 C17 3.0(3)
C14 C15 C16 C11 0.7(3)
C14 C15 C16 C17 178.6(2)
C11 C16 C17 C19 108.6(2)
C15 C16 C17 C19 -69.1(2)
C11 C16 C17 C18 -128.1(2)
C15 C16 C17 C18 54.2(2)
C13 C12 C20 C21 -44.9(3)
C11 C12 C20 C21 137.8(2)
C13 C12 C20 C22 79.8(3)
C11 C12 C20 C22 -97.5(2)
C1 N2 C23 C24 97.0(2)
C3 N2 C23 C24 -85.1(2)
C1 N2 C23 C28 -86.7(2)
C3 N2 C23 C28 91.3(2)
C28 C23 C24 C25 1.2(3)
N2 C23 C24 C25 177.28(16)
C28 C23 C24 C32 -175.92(18)
N2 C23 C24 C32 0.2(3)
C23 C24 C25 C26 -0.8(3)
C32 C24 C25 C26 176.34(19)
C24 C25 C26 C27 0.2(3)
C25 C26 C27 C28 0.2(3)
C24 C23 C28 C27 -0.8(3)
N2 C23 C28 C27 -176.88(15)
C24 C23 C28 C29 176.70(16)
N2 C23 C28 C29 0.6(2)
C26 C27 C28 C23 0.0(3)
C26 C27 C28 C29 -177.46(17)
C23 C28 C29 C31 -94.6(2)
C27 C28 C29 C31 82.8(2)
C23 C28 C29 C30 142.1(2)
C27 C28 C29 C30 -40.6(3)
C25 C24 C32 C33 41.4(3)
C23 C24 C32 C33 -141.6(2)
C25 C24 C32 C34 -82.2(2)
C23 C24 C32 C34 94.8(2)
